data_9009437
loop_
_publ_author_name
'Fleet, S. G.'
'Cann, J. R.'

_publ_section_title
;
 Vlasovite: a second occurrence and a triclinic to monoclinic inversion
;
_journal_name_full 'Mineralogical Magazine'
_journal_page_first 233
_journal_page_last 241
_journal_paper_doi 10.1180/minmag.1967.036.278.06
_journal_volume 36
_journal_year 1967
_chemical_formula_sum 'Na2 O11 Si4 Zr'
_chemical_name_mineral Vlasovite
_space_group_IT_number 15
_symmetry_space_group_name_Hall '-C 2yc'
_symmetry_space_group_name_H-M 'C 1 2/c 1'
_cell_angle_alpha 90
_cell_angle_beta 100.4
_cell_angle_gamma 90
_cell_length_a 10.96
_cell_length_b 10.01
_cell_length_c 8.53
_cell_formula_units_Z 4
_cell_volume 920.449
_database_code_amcsd 0014445
_exptl_crystal_density_diffrn 3.071
_cod_original_formula_sum 'Na2 Zr Si4 O11'
_cod_database_code 9009437

loop_
_space_group_symop_operation_xyz
x,y,z
1/2+x,1/2+y,z
x,-y,1/2+z
1/2+x,1/2-y,1/2+z
-x,y,1/2-z
1/2-x,1/2+y,1/2-z
-x,-y,-z
1/2-x,1/2-y,-z

loop_
_atom_site_label
_atom_site_fract_x
_atom_site_fract_y
_atom_site_fract_z
_atom_site_U_iso_or_equiv
Na1 0.00000 0.07330 0.75000 0.03800
Na2 0.00000 0.40020 0.75000 0.03800
Zr 0.25000 0.25000 0.00000 0.01267
Si1 0.26530 0.07240 0.63810 0.01013
Si2 0.04840 0.21580 0.42820 0.01013
O1 0.00000 0.16510 0.25000 0.01520
O2 0.14630 0.10350 0.50680 0.01520
O3 0.11660 0.35860 0.41400 0.01520
O4 0.05740 0.24120 0.96820 0.01520
O5 0.24250 0.13360 0.79790 0.01520
O6 0.29410 0.08520 0.15460 0.01520

loop_
_cod_related_entry_id
_cod_related_entry_database
_cod_related_entry_code
1 AMCSD 0014445
